data_2210723
loop_
_publ_author_name
'Aghabozorg, Hossein'
'Mohammad Panah, Fahimeh'
'Sadr-khanlou, Elahe'

_publ_section_title
;
 Tris(guanidinium)
 tris(pyridine-2,6-dicarboxylato-\k^3^<i>O</i>,<i>N</i>,<i>O</i>)cerate(III)
 trihydrate
;
_journal_coeditor_code NG2085
_journal_issue 10
_journal_name_full 'Acta Crystallographica Section E'
_journal_page_first m2509
_journal_page_last m2511
_journal_paper_doi 10.1107/S1600536806034428
_journal_volume 62
_journal_year 2006
_chemical_formula_iupac '(C H6 N3)3 [Ce (C7 H3 N1 O4)3], 3H2 O'
_chemical_formula_moiety '3C H6 N3 +, C21 H9 Ce1 N3 O12 3-, 3H2 O'
_chemical_formula_sum 'C24 H33 Ce N12 O15'
_chemical_formula_weight 869.74
_chemical_name_systematic
;
Tris(guanidinium) tris(pyridine-2,6-dicarboxylato-\k^3^O,N,O)cerate(III)
trihydrate
;
_space_group_IT_number 61
_symmetry_cell_setting orthorhombic
_symmetry_space_group_name_Hall '-P 2ac 2ab'
_symmetry_space_group_name_H-M 'P b c a'
_atom_sites_solution_hydrogens geom
_atom_sites_solution_primary direct
_atom_sites_solution_secondary difmap
_audit_creation_method SHELXL-97
_cell_angle_alpha 90.00
_cell_angle_beta 90.00
_cell_angle_gamma 90.00
_cell_formula_units_Z 8
_cell_length_a 19.0405(7)
_cell_length_b 17.1308(7)
_cell_length_c 20.5597(8)
_cell_measurement_reflns_used 1024
_cell_measurement_temperature 120(2)
_cell_measurement_theta_max 29.9
_cell_measurement_theta_min 2.20
_cell_volume 6706.1(5)
_computing_cell_refinement 'SAINT-Plus (Bruker, 1998)'
_computing_data_collection 'SMART (Bruker, 1998)'
_computing_data_reduction SAINT-Plus
_computing_molecular_graphics SHELXTL
_computing_publication_material SHELXTL
_computing_structure_refinement SHELXTL
_computing_structure_solution 'SHELXTL (Sheldrick, 1998)'
_diffrn_ambient_temperature 120(2)
_diffrn_measured_fraction_theta_full 0.998
_diffrn_measured_fraction_theta_max 0.998
_diffrn_measurement_device_type 'Bruker SMART 1000 CCD area-detector'
_diffrn_measurement_method '\f and \w'
_diffrn_radiation_monochromator graphite
_diffrn_radiation_source 'fine-focus sealed tube'
_diffrn_radiation_type MoK\a
_diffrn_radiation_wavelength 0.71073
_diffrn_reflns_av_R_equivalents 0.0428
_diffrn_reflns_av_sigmaI/netI 0.0346
_diffrn_reflns_limit_h_max 24
_diffrn_reflns_limit_h_min -20
_diffrn_reflns_limit_k_max 20
_diffrn_reflns_limit_k_min -22
_diffrn_reflns_limit_l_max 26
_diffrn_reflns_limit_l_min -26
_diffrn_reflns_number 50286
_diffrn_reflns_theta_full 27.50
_diffrn_reflns_theta_max 27.50
_diffrn_reflns_theta_min 1.88
_exptl_absorpt_coefficient_mu 1.446
_exptl_absorpt_correction_T_max 0.7608
_exptl_absorpt_correction_T_min 0.6392
_exptl_absorpt_correction_type multi-scan
_exptl_absorpt_process_details '(SADABS; Sheldrick, 1998)'
_exptl_crystal_colour red
_exptl_crystal_density_diffrn 1.723
_exptl_crystal_density_method 'not measured'
_exptl_crystal_description prism
_exptl_crystal_F_000 3512
_exptl_crystal_size_max 0.34
_exptl_crystal_size_mid 0.20
_exptl_crystal_size_min 0.20
_refine_diff_density_max 1.211
_refine_diff_density_min -0.664
_refine_ls_extinction_method none
_refine_ls_goodness_of_fit_ref 1.048
_refine_ls_hydrogen_treatment constr
_refine_ls_matrix_type full
_refine_ls_number_parameters 469
_refine_ls_number_reflns 7688
_refine_ls_number_restraints 159
_refine_ls_restrained_S_all 1.039
_refine_ls_R_factor_all 0.0727
_refine_ls_R_factor_gt 0.0390
_refine_ls_shift/su_max 0.003
_refine_ls_shift/su_mean 0.000
_refine_ls_structure_factor_coef Fsqd
_refine_ls_weighting_details 'calc w=1/[\s^2^(Fo^2^)+(0.0245P)^2^+5.255P] where P=(Fo^2^+2Fc^2^)/3'
_refine_ls_weighting_scheme calc
_refine_ls_wR_factor_gt 0.0785
_refine_ls_wR_factor_ref 0.0868
_reflns_number_gt 4221
_reflns_number_total 7688
_reflns_threshold_expression I>2\s(I)
_cod_data_source_file ng2085.cif
_cod_data_source_block I
_cod_database_code 2210723
_cod_database_fobs_code 2210723

loop_
_symmetry_equiv_pos_as_xyz
'x, y, z'
'-x+1/2, -y, z+1/2'
'-x, y+1/2, -z+1/2'
'x+1/2, -y+1/2, -z'
'-x, -y, -z'
'x-1/2, y, -z-1/2'
'x, -y-1/2, z-1/2'
'-x-1/2, y-1/2, z'

loop_
_atom_site_type_symbol
_atom_site_label
_atom_site_fract_x
_atom_site_fract_y
_atom_site_fract_z
_atom_site_U_iso_or_equiv
_atom_site_adp_type
_atom_site_calc_flag
_atom_site_refinement_flags
_atom_site_occupancy
Ce Ce1 0.499586(12) 0.503779(9) 0.749149(9) 0.01200(6) Uani d U 1
O O1 0.53471(15) 0.39462(15) 0.67103(12) 0.0243(6) Uani d U 1
O O2 0.60950(15) 0.34582(16) 0.59744(13) 0.0284(7) Uani d U 1
O O3 0.58474(15) 0.60196(15) 0.79313(13) 0.0256(6) Uani d U 1
O O4 0.69320(15) 0.64131(17) 0.81889(14) 0.0338(7) Uani d U 1
O O5 0.55417(14) 0.43828(16) 0.84534(12) 0.0254(6) Uani d U 1
O O6 0.54119(14) 0.37406(16) 0.93911(12) 0.0253(6) Uani d U 1
O O7 0.38768(14) 0.45675(16) 0.69524(12) 0.0247(6) Uani d U 1
O O8 0.29705(15) 0.37447(16) 0.68498(13) 0.0278(7) Uani d U 1
O O9 0.42959(14) 0.55827(15) 0.84277(12) 0.0227(6) Uani d U 1
O O10 0.36053(16) 0.64856(17) 0.88923(13) 0.0339(7) Uani d U 1
O O11 0.50532(14) 0.56648(15) 0.63918(11) 0.0226(6) Uani d U 1
O O12 0.46157(16) 0.64506(17) 0.56259(13) 0.0312(7) Uani d U 1
N N1 0.63210(17) 0.49272(17) 0.71497(14) 0.0191(7) Uani d U 1
N N2 0.43523(17) 0.38251(17) 0.79889(15) 0.0204(7) Uani d U 1
N N3 0.42802(17) 0.63223(18) 0.73023(15) 0.0219(7) Uani d U 1
C C1 0.6525(2) 0.4400(2) 0.67057(17) 0.0200(8) Uani d U 1
C C2 0.7210(2) 0.4354(2) 0.64877(19) 0.0236(9) Uani d U 1
H H2A 0.7339 0.3988 0.6176 0.028 Uiso calc R 1
C C3 0.7702(2) 0.4868(2) 0.67450(19) 0.0263(9) Uani d U 1
H H3A 0.8166 0.4855 0.6604 0.032 Uiso calc R 1
C C4 0.7493(2) 0.5400(2) 0.72137(19) 0.0246(8) Uani d U 1
H H4A 0.7817 0.5739 0.7400 0.029 Uiso calc R 1
C C5 0.6801(2) 0.5420(2) 0.73997(18) 0.0216(8) Uani d U 1
C C6 0.5953(2) 0.3885(2) 0.64418(18) 0.0215(8) Uani d U 1
C C7 0.6510(2) 0.6003(2) 0.78838(18) 0.0198(8) Uani d U 1
C C8 0.4586(2) 0.3498(2) 0.85416(18) 0.0232(9) Uani d U 1
C C9 0.4266(2) 0.2857(2) 0.8818(2) 0.0286(10) Uani d U 1
H H9A 0.4425 0.2657 0.9212 0.034 Uiso calc R 1
C C10 0.3703(2) 0.2516(2) 0.8498(2) 0.0317(10) Uani d U 1
H H10A 0.3495 0.2067 0.8665 0.038 Uiso calc R 1
C C11 0.3454(2) 0.2844(2) 0.7932(2) 0.0267(9) Uani d U 1
H H11A 0.3075 0.2627 0.7710 0.032 Uiso calc R 1
C C12 0.3789(2) 0.3517(2) 0.77009(18) 0.0220(8) Uani d U 1
C C13 0.5227(2) 0.3902(2) 0.88269(19) 0.0223(9) Uani d U 1
C C14 0.3521(2) 0.3969(2) 0.71103(18) 0.0203(8) Uani d U 1
C C15 0.4248(2) 0.6642(2) 0.67147(18) 0.0216(8) Uani d U 1
C C16 0.3856(2) 0.7308(2) 0.65830(19) 0.0271(9) Uani d U 1
H H16A 0.3835 0.7513 0.6165 0.033 Uiso calc R 1
C C17 0.3494(2) 0.7658(2) 0.7095(2) 0.0282(9) Uani d U 1
H H17A 0.3235 0.8111 0.7025 0.034 Uiso calc R 1
C C18 0.3526(2) 0.7324(2) 0.7710(2) 0.0256(9) Uani d U 1
H H18A 0.3289 0.7546 0.8059 0.031 Uiso calc R 1
C C19 0.3918(2) 0.6656(2) 0.77900(17) 0.0197(8) Uani d U 1
C C20 0.4671(2) 0.6226(2) 0.61913(18) 0.0214(8) Uani d U 1
C C21 0.3938(2) 0.6211(2) 0.84370(18) 0.0221(9) Uani d U 1
N N7 0.55469(18) 0.63682(18) 0.93325(16) 0.0283(8) Uani d U 1
H H7A 0.5500 0.6167 0.9713 0.034 Uiso calc R 1
H H7B 0.5796 0.6135 0.9043 0.034 Uiso calc R 1
N N8 0.48545(18) 0.73921(18) 0.96340(15) 0.0275(8) Uani d U 1
H H8A 0.4809 0.7189 1.0014 0.033 Uiso calc R 1
H H8B 0.4651 0.7827 0.9545 0.033 Uiso calc R 1
N N9 0.53257(19) 0.73584(19) 0.86086(15) 0.0270(8) Uani d U 1
H H9B 0.5135 0.7801 0.8519 0.032 Uiso calc R 1
H H9C 0.5576 0.7123 0.8321 0.032 Uiso calc R 1
C C23 0.5234(2) 0.7039(2) 0.91916(19) 0.0239(9) Uani d U 1
O O2W 0.71557(17) 0.55637(18) 0.98229(15) 0.0423(8) Uani d . 1
H H2WA 0.6772 0.5419 1.0007 0.051 Uiso d R 1
H H2WB 0.7106 0.5396 0.9431 0.051 Uiso d R 1
O O3W 0.69337(15) 0.45249(16) 0.88277(13) 0.0301(7) Uani d . 1
H H3WB 0.7261 0.4369 0.8570 0.036 Uiso d R 1
H H3WA 0.6507 0.4457 0.8704 0.036 Uiso d R 1
O O1W 0.58721(16) 0.50024(16) 1.02614(14) 0.0340(7) Uani d . 1
H H1WA 0.5777 0.4848 1.0649 0.041 Uiso d R 1
H H1WB 0.5867 0.4615 0.9995 0.041 Uiso d R 1
N N4 0.38351(19) 0.4519(2) 0.45575(16) 0.0346(9) Uani d U 1
H H4B 0.3443 0.4700 0.4416 0.041 Uiso calc R 1
H H4C 0.4136 0.4329 0.4289 0.041 Uiso calc R 1
N N5 0.35217(19) 0.4818(2) 0.56048(17) 0.0343(9) Uani d U 1
H H5A 0.3616 0.4824 0.6014 0.041 Uiso calc R 1
H H5B 0.3128 0.5002 0.5467 0.041 Uiso calc R 1
N N6 0.45828(19) 0.4247(2) 0.53930(16) 0.0297(8) Uani d U 1
H H6A 0.4684 0.4248 0.5801 0.036 Uiso calc R 1
H H6B 0.4877 0.4060 0.5116 0.036 Uiso calc R 1
C C22 0.3976(2) 0.4531(2) 0.51924(19) 0.0251(9) Uani d U 1
N N10 0.2257(2) 0.2071(2) 0.48981(18) 0.0422(11) Uani d U 1
H H10B 0.2449 0.1631 0.4991 0.051 Uiso calc R 1
H H10C 0.1997 0.2114 0.4558 0.051 Uiso calc R 1
N N11 0.2074(2) 0.3363(2) 0.51206(17) 0.0399(10) Uani d U 1
H H11B 0.1820 0.3404 0.4777 0.048 Uiso calc R 1
H H11C 0.2142 0.3763 0.5365 0.048 Uiso calc R 1
N N12 0.27652(19) 0.2616(2) 0.57991(16) 0.0309(8) Uani d U 1
H H12A 0.2957 0.2176 0.5893 0.037 Uiso calc R 1
H H12B 0.2834 0.3015 0.6045 0.037 Uiso calc R 1
C C24 0.2363(2) 0.2679(3) 0.5275(2) 0.0311(10) Uani d U 1

loop_
_atom_site_aniso_label
_atom_site_aniso_U_11
_atom_site_aniso_U_22
_atom_site_aniso_U_33
_atom_site_aniso_U_12
_atom_site_aniso_U_13
_atom_site_aniso_U_23
Ce1 0.01043(9) 0.01541(9) 0.01016(9) -0.00042(9) 0.00060(8) 0.00015(8)
O1 0.0203(16) 0.0259(15) 0.0267(14) -0.0041(12) 0.0032(12) -0.0041(11)
O2 0.0305(18) 0.0278(16) 0.0269(15) -0.0018(13) 0.0054(13) -0.0080(12)
O3 0.0236(17) 0.0276(15) 0.0255(15) -0.0046(12) 0.0010(12) -0.0055(12)
O4 0.0292(18) 0.0350(18) 0.0371(17) -0.0052(14) -0.0043(14) -0.0122(14)
O5 0.0221(16) 0.0311(16) 0.0232(14) -0.0008(12) -0.0021(12) 0.0046(12)
O6 0.0244(17) 0.0322(16) 0.0194(13) -0.0023(13) -0.0043(12) 0.0034(12)
O7 0.0220(16) 0.0285(15) 0.0236(14) -0.0044(12) -0.0008(12) 0.0033(12)
O8 0.0218(17) 0.0314(16) 0.0302(16) -0.0070(13) -0.0098(13) 0.0030(12)
O9 0.0243(16) 0.0228(14) 0.0208(13) 0.0005(12) 0.0024(11) 0.0005(11)
O10 0.041(2) 0.0375(18) 0.0235(15) 0.0053(15) 0.0093(14) -0.0005(13)
O11 0.0292(17) 0.0220(13) 0.0165(12) 0.0034(12) 0.0019(12) 0.0027(10)
O12 0.0363(19) 0.0363(17) 0.0210(14) 0.0071(14) 0.0043(13) 0.0049(12)
N1 0.0182(17) 0.0221(17) 0.0172(16) -0.0016(13) 0.0010(13) 0.0023(12)
N2 0.0229(19) 0.0193(16) 0.0190(16) 0.0003(14) 0.0037(13) -0.0004(13)
N3 0.0177(19) 0.0246(17) 0.0234(16) -0.0015(14) 0.0012(13) 0.0005(13)
C1 0.022(2) 0.020(2) 0.0180(18) 0.0011(16) -0.0002(15) 0.0031(14)
C2 0.022(2) 0.026(2) 0.023(2) 0.0031(17) 0.0030(17) -0.0037(16)
C3 0.018(2) 0.034(2) 0.027(2) -0.0014(17) 0.0026(16) 0.0030(17)
C4 0.021(2) 0.0224(19) 0.030(2) -0.0042(18) -0.0023(18) -0.0016(16)
C5 0.020(2) 0.0192(19) 0.026(2) -0.0008(15) -0.0029(16) 0.0004(15)
C6 0.022(2) 0.021(2) 0.0210(19) 0.0015(16) -0.0008(17) 0.0010(15)
C7 0.020(2) 0.019(2) 0.021(2) -0.0036(16) -0.0012(16) 0.0029(15)
C8 0.024(2) 0.023(2) 0.023(2) 0.0029(17) 0.0007(16) 0.0018(16)
C9 0.031(3) 0.027(2) 0.028(2) -0.0019(19) -0.0027(18) 0.0078(17)
C10 0.036(3) 0.026(2) 0.034(2) -0.008(2) -0.006(2) 0.0092(18)
C11 0.020(2) 0.028(2) 0.032(2) -0.0055(18) -0.0033(18) -0.0006(18)
C12 0.021(2) 0.020(2) 0.0249(19) -0.0010(16) 0.0033(16) -0.0036(15)
C13 0.022(2) 0.021(2) 0.024(2) 0.0035(16) 0.0037(16) 0.0014(16)
C14 0.016(2) 0.025(2) 0.0203(19) -0.0005(16) -0.0002(16) -0.0015(15)
C15 0.020(2) 0.023(2) 0.0218(19) -0.0023(16) -0.0010(16) 0.0018(15)
C16 0.029(3) 0.029(2) 0.023(2) -0.0055(18) -0.0011(18) 0.0037(17)
C17 0.023(2) 0.029(2) 0.033(2) 0.0031(18) 0.0003(18) -0.0004(18)
C18 0.019(2) 0.026(2) 0.032(2) -0.0003(17) 0.0014(17) -0.0046(17)
C19 0.020(2) 0.022(2) 0.0170(18) -0.0005(16) 0.0006(16) -0.0008(15)
C20 0.016(2) 0.025(2) 0.0231(19) -0.0038(17) -0.0024(16) 0.0043(16)
C21 0.019(2) 0.027(2) 0.0203(19) -0.0051(17) 0.0035(16) -0.0030(16)
N7 0.039(2) 0.0256(19) 0.0200(17) 0.0089(16) 0.0015(15) -0.0008(14)
N8 0.046(3) 0.0195(17) 0.0168(16) 0.0037(15) 0.0044(15) -0.0001(13)
N9 0.032(2) 0.0270(19) 0.0219(17) 0.0058(16) 0.0038(15) 0.0016(14)
C23 0.026(2) 0.021(2) 0.025(2) -0.0011(17) -0.0047(17) -0.0009(16)
O2W 0.033(2) 0.049(2) 0.0451(19) -0.0004(16) -0.0010(15) -0.0155(16)
O3W 0.0190(17) 0.0392(18) 0.0322(16) -0.0004(13) 0.0026(13) -0.0038(13)
O1W 0.043(2) 0.0356(18) 0.0239(14) -0.0017(14) -0.0015(14) 0.0013(13)
N4 0.026(2) 0.054(3) 0.0242(18) 0.0114(18) 0.0002(15) 0.0060(17)
N5 0.025(2) 0.054(2) 0.0239(18) 0.0099(18) -0.0015(15) 0.0050(17)
N6 0.031(2) 0.038(2) 0.0208(17) 0.0095(17) 0.0002(16) -0.0018(15)
C22 0.023(2) 0.025(2) 0.027(2) -0.0002(18) -0.0001(17) 0.0064(17)
N10 0.040(3) 0.045(3) 0.041(2) 0.011(2) -0.0155(19) -0.0200(19)
N11 0.044(3) 0.044(2) 0.032(2) 0.011(2) -0.0136(18) -0.0059(17)
N12 0.031(2) 0.033(2) 0.0288(19) 0.0029(16) -0.0098(16) -0.0065(15)
C24 0.031(3) 0.042(3) 0.020(2) 0.002(2) 0.0033(18) -0.0033(18)

loop_
_atom_type_symbol
_atom_type_description
_atom_type_scat_dispersion_real
_atom_type_scat_dispersion_imag
_atom_type_scat_source
C C 0.0033 0.0016 'International Tables Vol C Tables 4.2.6.8 and 6.1.1.4'
H H 0.0000 0.0000 'International Tables Vol C Tables 4.2.6.8 and 6.1.1.4'
N N 0.0061 0.0033 'International Tables Vol C Tables 4.2.6.8 and 6.1.1.4'
O O 0.0106 0.0060 'International Tables Vol C Tables 4.2.6.8 and 6.1.1.4'
Ce Ce -0.2486 2.6331 'International Tables Vol C Tables 4.2.6.8 and 6.1.1.4'

loop_
_geom_angle_atom_site_label_1
_geom_angle_atom_site_label_2
_geom_angle_atom_site_label_3
_geom_angle
_geom_angle_publ_flag
O5 Ce1 O3 75.33(9) ?
O5 Ce1 O11 152.63(9) ?
O3 Ce1 O11 90.55(9) yes
O5 Ce1 O9 77.41(9) ?
O3 Ce1 O9 79.51(9) ?
O11 Ce1 O9 123.61(8) yes
O5 Ce1 O7 123.58(9) yes
O3 Ce1 O7 156.32(9) ?
O11 Ce1 O7 77.18(9) ?
O9 Ce1 O7 90.41(9) yes
O5 Ce1 O1 93.44(9) yes
O3 Ce1 O1 123.30(9) yes
O11 Ce1 O1 74.63(8) ?
O9 Ce1 O1 152.85(9) ?
O7 Ce1 O1 73.28(9) ?
O5 Ce1 N3 135.35(9) ?
O3 Ce1 N3 79.99(10) ?
O11 Ce1 N3 61.85(9) yes
O9 Ce1 N3 61.76(9) yes
O7 Ce1 N3 76.38(9) ?
O1 Ce1 N3 131.18(9) ?
O5 Ce1 N2 61.95(9) yes
O3 Ce1 N2 133.97(9) ?
O11 Ce1 N2 135.45(9) ?
O9 Ce1 N2 75.42(9) ?
O7 Ce1 N2 61.66(9) yes
O1 Ce1 N2 77.73(9) ?
N3 Ce1 N2 118.76(10) yes
O5 Ce1 N1 77.28(9) ?
O3 Ce1 N1 61.52(9) yes
O11 Ce1 N1 75.38(9) ?
O9 Ce1 N1 137.66(9) ?
O7 Ce1 N1 131.92(9) ?
O1 Ce1 N1 61.79(9) yes
N3 Ce1 N1 121.41(10) yes
N2 Ce1 N1 119.78(10) yes
C6 O1 Ce1 124.4(2) ?
C7 O3 Ce1 127.0(2) ?
C13 O5 Ce1 124.8(3) ?
C14 O7 Ce1 126.4(2) ?
C21 O9 Ce1 127.4(2) ?
C20 O11 Ce1 126.2(2) ?
C1 N1 C5 119.0(3) ?
C1 N1 Ce1 120.6(2) ?
C5 N1 Ce1 120.4(2) ?
C12 N2 C8 118.4(3) ?
C12 N2 Ce1 121.1(2) ?
C8 N2 Ce1 120.4(3) ?
C15 N3 C19 118.7(3) ?
C15 N3 Ce1 120.4(3) ?
C19 N3 Ce1 120.9(2) ?
N1 C1 C2 122.2(4) ?
N1 C1 C6 115.5(3) ?
C2 C1 C6 122.2(3) ?
C1 C2 C3 118.4(4) ?
C1 C2 H2A 120.8 ?
C3 C2 H2A 120.8 ?
C4 C3 C2 119.2(4) ?
C4 C3 H3A 120.4 ?
C2 C3 H3A 120.4 ?
C5 C4 C3 119.1(4) ?
C5 C4 H4A 120.4 ?
C3 C4 H4A 120.4 ?
N1 C5 C4 122.0(4) ?
N1 C5 C7 114.5(3) ?
C4 C5 C7 123.4(3) ?
O2 C6 O1 125.4(4) ?
O2 C6 C1 117.9(4) ?
O1 C6 C1 116.7(3) ?
O4 C7 O3 126.5(4) ?
O4 C7 C5 118.0(4) ?
O3 C7 C5 115.5(3) ?
N2 C8 C9 122.4(4) ?
N2 C8 C13 113.7(3) ?
C9 C8 C13 123.9(4) ?
C8 C9 C10 118.8(4) ?
C8 C9 H9A 120.6 ?
C10 C9 H9A 120.6 ?
C11 C10 C9 119.7(4) ?
C11 C10 H10A 120.2 ?
C9 C10 H10A 120.2 ?
C10 C11 C12 117.7(4) ?
C10 C11 H11A 121.1 ?
C12 C11 H11A 121.1 ?
N2 C12 C11 122.8(4) ?
N2 C12 C14 114.9(3) ?
C11 C12 C14 122.3(4) ?
O6 C13 O5 124.9(4) ?
O6 C13 C8 119.1(3) ?
O5 C13 C8 116.0(3) ?
O8 C14 O7 126.2(4) ?
O8 C14 C12 118.0(3) ?
O7 C14 C12 115.7(3) ?
N3 C15 C16 122.7(4) ?
N3 C15 C20 115.2(3) ?
C16 C15 C20 122.1(3) ?
C15 C16 C17 118.2(4) ?
C15 C16 H16A 120.9 ?
C17 C16 H16A 120.9 ?
C18 C17 C16 119.2(4) ?
C18 C17 H17A 120.4 ?
C16 C17 H17A 120.4 ?
C19 C18 C17 118.4(4) ?
C19 C18 H18A 120.8 ?
C17 C18 H18A 120.8 ?
N3 C19 C18 122.8(4) ?
N3 C19 C21 115.0(3) ?
C18 C19 C21 122.1(3) ?
O12 C20 O11 126.2(4) ?
O12 C20 C15 118.5(4) ?
O11 C20 C15 115.3(3) ?
O10 C21 O9 127.8(4) ?
O10 C21 C19 117.3(4) ?
O9 C21 C19 114.8(3) ?
C23 N7 H7A 120.0 ?
C23 N7 H7B 120.0 ?
H7A N7 H7B 120.0 ?
C23 N8 H8A 120.0 ?
C23 N8 H8B 120.0 ?
H8A N8 H8B 120.0 ?
C23 N9 H9B 120.0 ?
C23 N9 H9C 120.0 ?
H9B N9 H9C 120.0 ?
N8 C23 N7 119.7(4) ?
N8 C23 N9 120.6(4) ?
N7 C23 N9 119.6(4) ?
H2WA O2W H2WB 102.8 ?
H3WB O3W H3WA 117.4 ?
H1WA O1W H1WB 110.6 ?
C22 N4 H4B 120.0 ?
C22 N4 H4C 120.0 ?
H4B N4 H4C 120.0 ?
C22 N5 H5A 120.0 ?
C22 N5 H5B 120.0 ?
H5A N5 H5B 120.0 ?
C22 N6 H6A 120.0 ?
C22 N6 H6B 120.0 ?
H6A N6 H6B 120.0 ?
N5 C22 N6 121.0(4) ?
N5 C22 N4 120.5(4) ?
N6 C22 N4 118.5(4) ?
C24 N10 H10B 120.0 ?
C24 N10 H10C 120.0 ?
H10B N10 H10C 120.0 ?
C24 N11 H11B 120.0 ?
C24 N11 H11C 120.0 ?
H11B N11 H11C 120.0 ?
C24 N12 H12A 120.0 ?
C24 N12 H12B 120.0 ?
H12A N12 H12B 120.0 ?
N10 C24 N12 120.2(4) ?
N10 C24 N11 119.6(4) ?
N12 C24 N11 120.2(4) ?

loop_
_geom_bond_atom_site_label_1
_geom_bond_atom_site_label_2
_geom_bond_distance
_geom_bond_publ_flag
Ce1 O5 2.500(3) yes
Ce1 O3 2.505(3) yes
Ce1 O11 2.506(2) yes
Ce1 O9 2.521(3) yes
Ce1 O7 2.533(3) yes
Ce1 O1 2.554(3) yes
Ce1 N3 2.617(3) yes
Ce1 N2 2.620(3) yes
Ce1 N1 2.626(3) yes
O1 C6 1.283(5) ?
O2 C6 1.237(4) ?
O3 C7 1.266(5) ?
O4 C7 1.238(4) ?
O5 C13 1.276(4) ?
O6 C13 1.244(4) ?
O7 C14 1.272(4) ?
O8 C14 1.238(4) ?
O9 C21 1.274(4) ?
O10 C21 1.225(4) ?
O11 C20 1.274(4) ?
O12 C20 1.229(4) ?
N1 C1 1.342(5) ?
N1 C5 1.346(5) ?
N2 C12 1.334(5) ?
N2 C8 1.343(5) ?
N3 C15 1.328(5) ?
N3 C19 1.344(5) ?
C1 C2 1.380(5) ?
C1 C6 1.503(5) ?
C2 C3 1.390(6) ?
C2 H2A 0.9300 ?
C3 C4 1.384(6) ?
C3 H3A 0.9300 ?
C4 C5 1.371(5) ?
C4 H4A 0.9300 ?
C5 C7 1.515(5) ?
C8 C9 1.378(5) ?
C8 C13 1.521(6) ?
C9 C10 1.387(6) ?
C9 H9A 0.9300 ?
C10 C11 1.378(6) ?
C10 H10A 0.9300 ?
C11 C12 1.400(5) ?
C11 H11A 0.9300 ?
C12 C14 1.528(5) ?
C15 C16 1.389(5) ?
C15 C20 1.521(5) ?
C16 C17 1.393(6) ?
C16 H16A 0.9300 ?
C17 C18 1.389(6) ?
C17 H17A 0.9300 ?
C18 C19 1.376(5) ?
C18 H18A 0.9300 ?
C19 C21 1.534(5) ?
N7 C23 1.327(5) ?
N7 H7A 0.8600 ?
N7 H7B 0.8600 ?
N8 C23 1.309(5) ?
N8 H8A 0.8600 ?
N8 H8B 0.8600 ?
N9 C23 1.329(5) ?
N9 H9B 0.8600 ?
N9 H9C 0.8600 ?
O2W H2WA 0.8601 ?
O2W H2WB 0.8601 ?
O3W H3WB 0.8600 ?
O3W H3WA 0.8600 ?
O1W H1WA 0.8600 ?
O1W H1WB 0.8600 ?
N4 C22 1.333(5) ?
N4 H4B 0.8600 ?
N4 H4C 0.8600 ?
N5 C22 1.308(5) ?
N5 H5A 0.8600 ?
N5 H5B 0.8600 ?
N6 C22 1.319(5) ?
N6 H6A 0.8600 ?
N6 H6B 0.8600 ?
N10 C24 1.314(5) ?
N10 H10B 0.8600 ?
N10 H10C 0.8600 ?
N11 C24 1.332(6) ?
N11 H11B 0.8600 ?
N11 H11C 0.8600 ?
N12 C24 1.326(5) ?
N12 H12A 0.8600 ?
N12 H12B 0.8600 ?

loop_
_geom_hbond_atom_site_label_D
_geom_hbond_atom_site_label_H
_geom_hbond_atom_site_label_A
_geom_hbond_site_symmetry_A
_geom_hbond_distance_DH
_geom_hbond_distance_HA
_geom_hbond_distance_DA
_geom_hbond_angle_DHA
_geom_hbond_publ_flag
O2W H2WA O1W 1_555 0.86 1.93 2.777(4) 169 yes
O2W H2WB O3W 1_555 0.86 1.97 2.744(4) 149 yes
O3W H3WB O8 6_657 0.86 1.93 2.761(4) 163 yes
O3W H3WA O5 1_555 0.86 1.91 2.771(4) 176 yes
N4 H4C O11 5_666 0.86 2.08 2.896(4) 157 yes
O1W H1WA O9 5_667 0.86 2.04 2.893(4) 171 yes
N5 H5A O7 1_555 0.86 2.04 2.884(4) 167 yes
N5 H5B O2W 6_557 0.86 2.17 3.028(5) 174 yes
O1W H1WB O6 1_555 0.86 2.13 2.940(4) 157 yes
N6 H6A O1 1_555 0.86 2.31 3.117(4) 155 yes
N6 H6B O12 5_666 0.86 2.01 2.854(4) 168 yes
N7 H7A O1W 1_555 0.86 2.40 3.083(4) 137 yes
N7 H7A O6 5_667 0.86 2.54 3.202(4) 135 yes
N7 H7B O3 1_555 0.86 2.30 2.997(4) 139 yes
N8 H8A O6 5_667 0.86 2.05 2.835(4) 151 yes
N8 H8B O2 3_656 0.86 2.08 2.858(4) 150 yes
N9 H9B O1 3_656 0.86 2.22 3.077(4) 179 yes
N9 H9C O3 1_555 0.86 2.12 2.861(4) 145 yes
N10 H10B O2W 3_646 0.86 2.01 2.872(5) 176 yes
N10 H10C O2 4_456 0.86 2.26 2.989(5) 143 yes
N11 H11B O10 2_564 0.86 2.00 2.849(5) 170 yes
N11 H11C O3W 6_557 0.86 2.15 2.951(4) 155 yes
N12 H12A O4 3_646 0.86 2.31 2.985(4) 136 yes
N12 H12B O8 1_555 0.86 2.09 2.925(4) 164 yes
C3 H3A O9 6_657 0.93 2.49 3.296(4) 145 yes
C17 H17A O8 8_665 0.93 2.56 3.390(5) 148 yes

loop_
_geom_torsion_atom_site_label_1
_geom_torsion_atom_site_label_2
_geom_torsion_atom_site_label_3
_geom_torsion_atom_site_label_4
_geom_torsion
O5 Ce1 O1 C6 -82.7(3)
O3 Ce1 O1 C6 -8.0(3)
O11 Ce1 O1 C6 72.3(3)
O9 Ce1 O1 C6 -151.5(3)
O7 Ce1 O1 C6 153.2(3)
N3 Ce1 O1 C6 99.3(3)
N2 Ce1 O1 C6 -143.1(3)
N1 Ce1 O1 C6 -9.1(3)
O5 Ce1 O3 C7 74.1(3)
O11 Ce1 O3 C7 -82.1(3)
O9 Ce1 O3 C7 153.7(3)
O7 Ce1 O3 C7 -140.1(3)
O1 Ce1 O3 C7 -10.3(3)
N3 Ce1 O3 C7 -143.4(3)
N2 Ce1 O3 C7 96.0(3)
N1 Ce1 O3 C7 -9.1(3)
O3 Ce1 O5 C13 146.8(3)
O11 Ce1 O5 C13 -152.1(3)
O9 Ce1 O5 C13 64.5(3)
O7 Ce1 O5 C13 -17.5(3)
O1 Ce1 O5 C13 -89.6(3)
N3 Ce1 O5 C13 88.2(3)
N2 Ce1 O5 C13 -15.5(3)
N1 Ce1 O5 C13 -149.7(3)
O5 Ce1 O7 C14 -1.8(3)
O3 Ce1 O7 C14 -141.0(3)
O11 Ce1 O7 C14 158.6(3)
O9 Ce1 O7 C14 -76.9(3)
O1 Ce1 O7 C14 81.0(3)
N3 Ce1 O7 C14 -137.7(3)
N2 Ce1 O7 C14 -3.8(3)
N1 Ce1 O7 C14 102.1(3)
O5 Ce1 O9 C21 158.6(3)
O3 Ce1 O9 C21 81.5(3)
O11 Ce1 O9 C21 -2.1(3)
O7 Ce1 O9 C21 -77.0(3)
O1 Ce1 O9 C21 -128.9(3)
N3 Ce1 O9 C21 -2.7(3)
N2 Ce1 O9 C21 -137.5(3)
N1 Ce1 O9 C21 104.1(3)
O5 Ce1 O11 C20 -146.0(3)
O3 Ce1 O11 C20 -88.2(3)
O9 Ce1 O11 C20 -10.4(3)
O7 Ce1 O11 C20 71.4(3)
O1 Ce1 O11 C20 147.3(3)
N3 Ce1 O11 C20 -9.8(3)
N2 Ce1 O11 C20 93.7(3)
N1 Ce1 O11 C20 -148.5(3)
O5 Ce1 N1 C1 105.7(3)
O3 Ce1 N1 C1 -174.2(3)
O11 Ce1 N1 C1 -75.4(3)
O9 Ce1 N1 C1 160.3(2)
O7 Ce1 N1 C1 -18.3(3)
O1 Ce1 N1 C1 4.7(2)
N3 Ce1 N1 C1 -118.5(3)
N2 Ce1 N1 C1 58.9(3)
O5 Ce1 N1 C5 -76.8(3)
O3 Ce1 N1 C5 3.2(2)
O11 Ce1 N1 C5 102.0(3)
O9 Ce1 N1 C5 -22.2(3)
O7 Ce1 N1 C5 159.2(2)
O1 Ce1 N1 C5 -177.8(3)
N3 Ce1 N1 C5 59.0(3)
N2 Ce1 N1 C5 -123.6(3)
O5 Ce1 N2 C12 -173.4(3)
O3 Ce1 N2 C12 162.5(3)
O11 Ce1 N2 C12 -20.1(3)
O9 Ce1 N2 C12 103.3(3)
O7 Ce1 N2 C12 4.8(3)
O1 Ce1 N2 C12 -72.7(3)
N3 Ce1 N2 C12 57.8(3)
N1 Ce1 N2 C12 -119.7(3)
O5 Ce1 N2 C8 6.4(3)
O3 Ce1 N2 C8 -17.7(3)
O11 Ce1 N2 C8 159.7(2)
O9 Ce1 N2 C8 -76.9(3)
O7 Ce1 N2 C8 -175.5(3)
O1 Ce1 N2 C8 107.1(3)
N3 Ce1 N2 C8 -122.4(3)
N1 Ce1 N2 C8 60.1(3)
O5 Ce1 N3 C15 158.5(3)
O3 Ce1 N3 C15 101.5(3)
O11 Ce1 N3 C15 5.4(3)
O9 Ce1 N3 C15 -175.1(3)
O7 Ce1 N3 C15 -77.2(3)
O1 Ce1 N3 C15 -24.4(3)
N2 Ce1 N3 C15 -123.5(3)
N1 Ce1 N3 C15 53.9(3)
O5 Ce1 N3 C19 -23.9(3)
O3 Ce1 N3 C19 -80.9(3)
O11 Ce1 N3 C19 -177.0(3)
O9 Ce1 N3 C19 2.5(3)
O7 Ce1 N3 C19 100.5(3)
O1 Ce1 N3 C19 153.2(3)
N2 Ce1 N3 C19 54.1(3)
N1 Ce1 N3 C19 -128.4(3)
C5 N1 C1 C2 -1.1(5)
Ce1 N1 C1 C2 176.3(3)
C5 N1 C1 C6 -178.8(3)
Ce1 N1 C1 C6 -1.3(4)
N1 C1 C2 C3 0.7(6)
C6 C1 C2 C3 178.2(3)
C1 C2 C3 C4 0.8(6)
C2 C3 C4 C5 -1.7(6)
C1 N1 C5 C4 0.1(5)
Ce1 N1 C5 C4 -177.4(3)
C1 N1 C5 C7 178.6(3)
Ce1 N1 C5 C7 1.1(4)
C3 C4 C5 N1 1.3(6)
C3 C4 C5 C7 -177.0(4)
Ce1 O1 C6 O2 -165.4(3)
Ce1 O1 C6 C1 12.2(4)
N1 C1 C6 O2 171.1(3)
C2 C1 C6 O2 -6.5(6)
N1 C1 C6 O1 -6.7(5)
C2 C1 C6 O1 175.7(4)
Ce1 O3 C7 O4 -167.2(3)
Ce1 O3 C7 C5 13.1(4)
N1 C5 C7 O4 171.8(3)
C4 C5 C7 O4 -9.7(6)
N1 C5 C7 O3 -8.4(5)
C4 C5 C7 O3 170.0(4)
C12 N2 C8 C9 0.2(6)
Ce1 N2 C8 C9 -179.6(3)
C12 N2 C8 C13 -179.6(3)
Ce1 N2 C8 C13 0.6(4)
N2 C8 C9 C10 3.1(6)
C13 C8 C9 C10 -177.1(4)
C8 C9 C10 C11 -3.3(7)
C9 C10 C11 C12 0.3(6)
C8 N2 C12 C11 -3.3(6)
Ce1 N2 C12 C11 176.5(3)
C8 N2 C12 C14 174.7(3)
Ce1 N2 C12 C14 -5.5(4)
C10 C11 C12 N2 3.1(6)
C10 C11 C12 C14 -174.9(4)
Ce1 O5 C13 O6 -159.1(3)
Ce1 O5 C13 C8 21.9(5)
N2 C8 C13 O6 167.3(3)
C9 C8 C13 O6 -12.5(6)
N2 C8 C13 O5 -13.6(5)
C9 C8 C13 O5 166.6(4)
Ce1 O7 C14 O8 179.2(3)
Ce1 O7 C14 C12 2.6(5)
N2 C12 C14 O8 -174.9(3)
C11 C12 C14 O8 3.2(6)
N2 C12 C14 O7 2.1(5)
C11 C12 C14 O7 -179.9(4)
C19 N3 C15 C16 0.0(6)
Ce1 N3 C15 C16 177.7(3)
C19 N3 C15 C20 -179.8(3)
Ce1 N3 C15 C20 -2.1(4)
N3 C15 C16 C17 1.3(6)
C20 C15 C16 C17 -178.9(4)
C15 C16 C17 C18 -1.4(6)
C16 C17 C18 C19 0.2(6)
C15 N3 C19 C18 -1.3(6)
Ce1 N3 C19 C18 -179.0(3)
C15 N3 C19 C21 175.3(3)
Ce1 N3 C19 C21 -2.4(4)
C17 C18 C19 N3 1.2(6)
C17 C18 C19 C21 -175.1(4)
Ce1 O11 C20 O12 -167.3(3)
Ce1 O11 C20 C15 12.5(5)
N3 C15 C20 O12 173.7(4)
C16 C15 C20 O12 -6.1(6)
N3 C15 C20 O11 -6.0(5)
C16 C15 C20 O11 174.2(4)
Ce1 O9 C21 O10 -178.8(3)
Ce1 O9 C21 C19 2.6(5)
N3 C19 C21 O10 -178.7(4)
C18 C19 C21 O10 -2.1(6)
N3 C19 C21 O9 0.1(5)
C18 C19 C21 O9 176.7(4)
